data_3000211
loop_
_publ_author_name
'Auer, Henry'
'Nedumkandathil, Reji'
'H\"aussermann, Ulrich'
'Kohlmann, Holger'

_publ_section_title
;
 The Hydrogenation of the Zintl Phase NdGa Studied by in situ Neutron
 Diffraction
;
_journal_issue 3
_journal_name_full 'Zeitschrift f\"ur anorganische und allgemeine Chemie'
_journal_page_first 175
_journal_paper_doi 10.1002/zaac.201800459
_journal_volume 645
_journal_year 2019
_chemical_formula_sum 'D1.106 Ga Nd'
_chemical_formula_weight 216.17
_space_group_IT_number 63
_symmetry_cell_setting orthorhombic
_symmetry_space_group_name_Hall '-C 2c 2'
_symmetry_space_group_name_H-M 'C m c m'
_cell_angle_alpha 90
_cell_angle_beta 90
_cell_angle_gamma 90
_cell_formula_units_Z 4
_cell_length_a 4.1656(3)
_cell_length_b 12.0336(9)
_cell_length_c 4.1858(2)
_cell_measurement_temperature 295(2)
_cell_volume 209.82(2)
_computing_structure_refinement TOPAS
_diffrn_ambient_temperature 295(2)
_diffrn_measurement_device_type
;
   ?
;
_diffrn_radiation_monochromator 'Ge 115'
_diffrn_radiation_type neutron
_diffrn_radiation_wavelength 1.86718
_diffrn_source 'nuclear reactor'
_exptl_crystal_density_diffrn 6.844
_pd_char_colour grey
_pd_instr_location 'D20 diffractometer, ILL, Grenoble, France'
_pd_meas_2theta_range_inc 0.05
_pd_meas_2theta_range_max 140
_pd_meas_2theta_range_min 10
_pd_meas_number_of_points 2595
_pd_proc_2theta_range_inc 0.05
_pd_proc_2theta_range_max 140
_pd_proc_2theta_range_min 10
_pd_proc_ls_prof_R_factor 4.441
_pd_proc_ls_prof_wR_expected 1.832
_pd_proc_ls_prof_wR_factor 6.256
_pd_proc_wavelength 1.86718
_pd_spec_mounting 'vanadium container'
_pd_spec_shape cylinder
_pd_spec_size_axial 10
_pd_spec_size_equat 6
_refine_ls_goodness_of_fit_all 3.41
_refine_ls_number_parameters 31
_refine_ls_number_reflns 77
_refine_ls_R_I_factor 6.76
_refine_ls_shift/su_max 0.04
_cod_data_source_file w47.cif
_cod_data_source_block NdGaDx
_cod_depositor_comments 'Releasing structure 3000211 into public domain as published material.'
_cod_original_formula_sum 'D1.106 Ga1 Nd1'
_cod_database_code 3000211

loop_
_symmetry_equiv_pos_as_xyz
'x, y, z '
'-x, -y, z+1/2 '
'-x, y, -z+1/2 '
'-x, y, z '
'x, -y, -z '
'x, -y, z+1/2 '
'x, y, -z+1/2 '
'-x, -y, -z '
'x+1/2, y+1/2, z '
'-x+1/2, -y+1/2, z+1/2 '
'-x+1/2, y+1/2, -z+1/2 '
'-x+1/2, y+1/2, z '
'x+1/2, -y+1/2, -z '
'x+1/2, -y+1/2, z+1/2 '
'x+1/2, y+1/2, -z+1/2 '
'-x+1/2, -y+1/2, -z '

loop_
_atom_site_label
_atom_site_type_symbol
_atom_site_symmetry_multiplicity
_atom_site_fract_x
_atom_site_fract_y
_atom_site_fract_z
_atom_site_occupancy
_atom_site_B_iso_or_equiv
Ga Ga 4 0 0.0535(4) 0.25 1 0.9
Nd Nd 4 0 0.3451(3) 0.25 1 0.5
D1 D 4 0 0.7512(3) 0.25 1 1.13(6)
D2 D 4 0.5 0.0535(4) 0.25 0.106(6) 1.13(6)

loop_
_atom_type_symbol
_atom_type_scat_length_neutron
_atom_type_scat_source
Nd 7.69 V.F._Sears_Neutron_News_3_26_(1992)
Ga 7.288 V.F._Sears_Neutron_News_3_26_(1992)
D 6.671 V.F._Sears_Neutron_News_3_26_(1992)

loop_
_geom_angle_atom_site_label_1
_geom_angle_atom_site_label_2
_geom_angle_atom_site_label_3
_geom_angle
_geom_angle_site_symmetry_1
_geom_angle_site_symmetry_2
_geom_angle_site_symmetry_3
D2 Ga D2 180.000 1_555 1_555 1_455
Ga Ga D2 90.000 2_555 1_555 1_555
Ga Ga D2 90.000 2_555 1_555 1_455
Ga Ga Ga 116.8(4) 2_554 1_555 2_555
Ga Ga D2 90.000 2_554 1_555 1_555
Ga Ga D2 90.000 2_554 1_555 1_455
D1 Ga Ga 79.91(13) 2_564 1_555 2_554
D1 Ga Ga 163.3(2) 2_564 1_555 2_555
D1 Ga D2 90.000 2_564 1_555 1_555
D1 Ga D2 90.000 2_564 1_555 1_455
D1 Ga D1 83.37(15) 2_565 1_555 2_564
D1 Ga Ga 163.3(2) 2_565 1_555 2_554
D1 Ga Ga 79.91(13) 2_565 1_555 2_555
D1 Ga D2 90.000 2_565 1_555 1_555
D1 Ga D2 90.000 2_565 1_555 1_455
D1 Ga D1 55.81(7) 9_445 1_555 2_565
D1 Ga D1 55.81(7) 9_445 1_555 2_564
D1 Ga Ga 113.22(10) 9_445 1_555 2_554
D1 Ga Ga 113.22(10) 9_445 1_555 2_555
D1 Ga D2 131.20(7) 9_445 1_555 1_555
D1 Ga D2 48.80(7) 9_445 1_555 1_455
D1 Ga D1 82.40(15) 9_545 1_555 9_445
D1 Ga D1 55.81(7) 9_545 1_555 2_565
D1 Ga D1 55.81(7) 9_545 1_555 2_564
D1 Ga Ga 113.22(10) 9_545 1_555 2_554
D1 Ga Ga 113.22(10) 9_545 1_555 2_555
D1 Ga D2 48.80(7) 9_545 1_555 1_555
D1 Ga D2 131.20(7) 9_545 1_555 1_455
Nd Ga D1 44.21(6) 10_554 1_555 9_545
Nd Ga D1 98.16(12) 10_554 1_555 9_445
Nd Ga D1 98.65(13) 10_554 1_555 2_565
Nd Ga D1 43.87(6) 10_554 1_555 2_564
Nd Ga Ga 69.03(8) 10_554 1_555 2_554
Nd Ga Ga 139.29(5) 10_554 1_555 2_555
Nd Ga D2 49.31(3) 10_554 1_555 1_555
Nd Ga D2 130.69(3) 10_554 1_555 1_455
Nd Ga Nd 135.09(19) 10_455 1_555 10_554
Nd Ga D1 98.16(12) 10_455 1_555 9_545
Nd Ga D1 44.21(6) 10_455 1_555 9_445
Nd Ga D1 43.87(6) 10_455 1_555 2_565
Nd Ga D1 98.65(13) 10_455 1_555 2_564
Nd Ga Ga 139.29(5) 10_455 1_555 2_554
Nd Ga Ga 69.03(8) 10_455 1_555 2_555
Nd Ga D2 130.69(3) 10_455 1_555 1_555
Nd Ga D2 49.31(3) 10_455 1_555 1_455
Nd Ga Nd 81.85(7) 10_454 1_555 10_455
Nd Ga Nd 81.37(6) 10_454 1_555 10_554
Nd Ga D1 98.16(12) 10_454 1_555 9_545
Nd Ga D1 44.21(6) 10_454 1_555 9_445
Nd Ga D1 98.65(13) 10_454 1_555 2_565
Nd Ga D1 43.87(6) 10_454 1_555 2_564
Nd Ga Ga 69.03(8) 10_454 1_555 2_554
Nd Ga Ga 139.29(5) 10_454 1_555 2_555
Nd Ga D2 130.69(3) 10_454 1_555 1_555
Nd Ga D2 49.31(3) 10_454 1_555 1_455
Nd Ga Nd 135.09(19) 10_555 1_555 10_454
Nd Ga Nd 81.37(6) 10_555 1_555 10_455
Nd Ga Nd 81.85(7) 10_555 1_555 10_554
Nd Ga D1 44.21(6) 10_555 1_555 9_545
Nd Ga D1 98.16(12) 10_555 1_555 9_445
Nd Ga D1 43.87(6) 10_555 1_555 2_565
Nd Ga D1 98.65(13) 10_555 1_555 2_564
Nd Ga Ga 139.29(5) 10_555 1_555 2_554
Nd Ga Ga 69.03(8) 10_555 1_555 2_555
Nd Ga D2 49.31(3) 10_555 1_555 1_555
Nd Ga D2 130.69(3) 10_555 1_555 1_455
D1 Nd D1 123.0(2) 9_445 1_555 9_545
D1 Nd D1 76.64(6) 2_565 1_555 9_445
D1 Nd D1 76.64(6) 2_565 1_555 9_545
D1 Nd D1 122.0(2) 2_564 1_555 2_565
D1 Nd D1 76.64(6) 2_564 1_555 9_445
D1 Nd D1 76.64(6) 2_564 1_555 9_545
D2 Nd D1 59.22(13) 10_554 1_555 2_564
D2 Nd D1 178.73(6) 10_554 1_555 2_565
D2 Nd D1 103.90(6) 10_554 1_555 9_445
D2 Nd D1 103.90(6) 10_554 1_555 9_545
D2 Nd D2 119.5(2) 10_555 1_555 10_554
D2 Nd D1 178.73(6) 10_555 1_555 2_564
D2 Nd D1 59.22(13) 10_555 1_555 2_565
D2 Nd D1 103.90(6) 10_555 1_555 9_445
D2 Nd D1 103.90(6) 10_555 1_555 9_545
D2 Nd D2 59.76(12) 9_455 1_555 10_555
D2 Nd D2 59.76(12) 9_455 1_555 10_554
D2 Nd D1 118.98(10) 9_455 1_555 2_564
D2 Nd D1 118.98(10) 9_455 1_555 2_565
D2 Nd D1 118.48(11) 9_455 1_555 9_445
D2 Nd D1 118.48(11) 9_455 1_555 9_545
Ga Nd D2 67.55(9) 10_554 1_555 9_455
Ga Nd D2 111.93(15) 10_554 1_555 10_555
Ga Nd D2 40.69(3) 10_554 1_555 10_554
Ga Nd D1 67.17(8) 10_554 1_555 2_564
Ga Nd D1 139.30(3) 10_554 1_555 2_565
Ga Nd D1 139.04(3) 10_554 1_555 9_445
Ga Nd D1 66.99(8) 10_554 1_555 9_545
Ga Nd Ga 135.09(19) 10_455 1_555 10_554
Ga Nd D2 67.55(9) 10_455 1_555 9_455
Ga Nd D2 40.69(3) 10_455 1_555 10_555
Ga Nd D2 111.93(15) 10_455 1_555 10_554
Ga Nd D1 139.30(3) 10_455 1_555 2_564
Ga Nd D1 67.17(8) 10_455 1_555 2_565
Ga Nd D1 66.99(8) 10_455 1_555 9_445
Ga Nd D1 139.04(3) 10_455 1_555 9_545
Ga Nd Ga 81.85(7) 10_454 1_555 10_455
Ga Nd Ga 81.37(6) 10_454 1_555 10_554
Ga Nd D2 67.55(9) 10_454 1_555 9_455
Ga Nd D2 111.93(15) 10_454 1_555 10_555
Ga Nd D2 40.69(3) 10_454 1_555 10_554
Ga Nd D1 67.17(8) 10_454 1_555 2_564
Ga Nd D1 139.30(3) 10_454 1_555 2_565
Ga Nd D1 66.99(8) 10_454 1_555 9_445
Ga Nd D1 139.04(3) 10_454 1_555 9_545
Ga Nd Ga 135.09(19) 10_555 1_555 10_454
Ga Nd Ga 81.37(6) 10_555 1_555 10_455
Ga Nd Ga 81.85(7) 10_555 1_555 10_554
Ga Nd D2 67.55(9) 10_555 1_555 9_455
Ga Nd D2 40.69(3) 10_555 1_555 10_555
Ga Nd D2 111.93(15) 10_555 1_555 10_554
Ga Nd D1 139.30(3) 10_555 1_555 2_564
Ga Nd D1 67.17(8) 10_555 1_555 2_565
Ga Nd D1 139.04(3) 10_555 1_555 9_445
Ga Nd D1 66.99(8) 10_555 1_555 9_545
Nd D1 Nd 123.0(2) 9_555 1_555 9_455
D2 D1 Nd 118.48(11) 9_455 1_555 9_555
D2 D1 Nd 118.48(11) 9_455 1_555 9_455
Nd D1 D2 61.02(10) 2_565 1_555 9_455
Nd D1 Nd 103.36(6) 2_565 1_555 9_555
Nd D1 Nd 103.36(6) 2_565 1_555 9_455
Nd D1 Nd 122.0(2) 2_564 1_555 2_565
Nd D1 D2 61.02(10) 2_564 1_555 9_455
Nd D1 Nd 103.36(6) 2_564 1_555 9_555
Nd D1 Nd 103.36(6) 2_564 1_555 9_455
D1 D1 Nd 51.33(7) 10_564 1_555 2_564
D1 D1 Nd 127.97(14) 10_564 1_555 2_565
D1 D1 D2 89.44(16) 10_564 1_555 9_455
D1 D1 Nd 52.03(6) 10_564 1_555 9_555
D1 D1 Nd 128.66(12) 10_564 1_555 9_455
D1 D1 D1 178.9(3) 10_465 1_555 10_564
D1 D1 Nd 127.97(14) 10_465 1_555 2_564
D1 D1 Nd 51.33(7) 10_465 1_555 2_565
D1 D1 D2 89.44(16) 10_465 1_555 9_455
D1 D1 Nd 128.66(12) 10_465 1_555 9_555
D1 D1 Nd 52.03(6) 10_465 1_555 9_455
D1 D1 D1 90.271(14) 10_464 1_555 10_465
D1 D1 D1 89.718(13) 10_464 1_555 10_564
D1 D1 Nd 51.33(7) 10_464 1_555 2_564
D1 D1 Nd 127.97(14) 10_464 1_555 2_565
D1 D1 D2 89.44(16) 10_464 1_555 9_455
D1 D1 Nd 128.66(12) 10_464 1_555 9_555
D1 D1 Nd 52.03(6) 10_464 1_555 9_455
D1 D1 D1 178.9(3) 10_565 1_555 10_464
D1 D1 D1 89.718(13) 10_565 1_555 10_465
D1 D1 D1 90.271(14) 10_565 1_555 10_564
D1 D1 Nd 127.97(14) 10_565 1_555 2_564
D1 D1 Nd 51.33(7) 10_565 1_555 2_565
D1 D1 D2 89.44(16) 10_565 1_555 9_455
D1 D1 Nd 52.03(6) 10_565 1_555 9_555
D1 D1 Nd 128.66(12) 10_565 1_555 9_455
Ga D1 D1 118.60(16) 2_564 1_555 10_565
Ga D1 D1 62.35(11) 2_564 1_555 10_464
Ga D1 D1 118.60(16) 2_564 1_555 10_465
Ga D1 D1 62.35(11) 2_564 1_555 10_564
Ga D1 Nd 77.29(9) 2_564 1_555 2_564
Ga D1 Nd 160.66(16) 2_564 1_555 2_565
Ga D1 D2 138.31(8) 2_564 1_555 9_455
Ga D1 Nd 69.14(9) 2_564 1_555 9_555
Ga D1 Nd 69.14(9) 2_564 1_555 9_455
Ga D1 Ga 83.37(15) 2_565 1_555 2_564
Ga D1 D1 62.35(11) 2_565 1_555 10_565
Ga D1 D1 118.60(16) 2_565 1_555 10_464
Ga D1 D1 62.35(11) 2_565 1_555 10_465
Ga D1 D1 118.60(16) 2_565 1_555 10_564
Ga D1 Nd 160.66(16) 2_565 1_555 2_564
Ga D1 Nd 77.29(9) 2_565 1_555 2_565
Ga D1 D2 138.31(8) 2_565 1_555 9_455
Ga D1 Nd 69.14(9) 2_565 1_555 9_555
Ga D1 Nd 69.14(9) 2_565 1_555 9_455
Ga D1 Ga 124.19(7) 9_555 1_555 2_565
Ga D1 Ga 124.19(7) 9_555 1_555 2_564
Ga D1 D1 61.83(11) 9_555 1_555 10_565
Ga D1 D1 117.21(17) 9_555 1_555 10_464
Ga D1 D1 117.21(17) 9_555 1_555 10_465
Ga D1 D1 61.83(11) 9_555 1_555 10_564
Ga D1 Nd 68.62(9) 9_555 1_555 2_564
Ga D1 Nd 68.62(9) 9_555 1_555 2_565
Ga D1 D2 41.20(7) 9_555 1_555 9_455
Ga D1 Nd 77.28(10) 9_555 1_555 9_555
Ga D1 Nd 159.68(16) 9_555 1_555 9_455
Ga D1 Ga 82.40(15) 9_455 1_555 9_555
Ga D1 Ga 124.19(7) 9_455 1_555 2_565
Ga D1 Ga 124.19(7) 9_455 1_555 2_564
Ga D1 D1 117.21(17) 9_455 1_555 10_565
Ga D1 D1 61.83(11) 9_455 1_555 10_464
Ga D1 D1 61.83(11) 9_455 1_555 10_465
Ga D1 D1 117.21(17) 9_455 1_555 10_564
Ga D1 Nd 68.62(9) 9_455 1_555 2_564
Ga D1 Nd 68.62(9) 9_455 1_555 2_565
Ga D1 D2 41.20(7) 9_455 1_555 9_455
Ga D1 Nd 159.68(16) 9_455 1_555 9_555
Ga D1 Nd 77.28(10) 9_455 1_555 9_455
Ga D2 Ga 180.000 1_655 1_555 1_555
D1 D2 Ga 90.000 9_545 1_555 1_655
D1 D2 Ga 90.000 9_545 1_555 1_555
Nd D2 D1 59.76(12) 10_554 1_555 9_545
Nd D2 Ga 90.000 10_554 1_555 1_655
Nd D2 Ga 90.000 10_554 1_555 1_555
Nd D2 Nd 119.5(2) 10_555 1_555 10_554
Nd D2 D1 59.76(12) 10_555 1_555 9_545
Nd D2 Ga 90.000 10_555 1_555 1_655
Nd D2 Ga 90.000 10_555 1_555 1_555
D2 D2 Nd 61.84(10) 2_655 1_555 10_555
D2 D2 Nd 178.6(3) 2_655 1_555 10_554
D2 D2 D1 121.59(18) 2_655 1_555 9_545
D2 D2 Ga 90.000 2_655 1_555 1_655
D2 D2 Ga 90.000 2_655 1_555 1_555
D2 D2 D2 116.8(4) 2_654 1_555 2_655
D2 D2 Nd 178.6(3) 2_654 1_555 10_555
D2 D2 Nd 61.84(10) 2_654 1_555 10_554
D2 D2 D1 121.59(18) 2_654 1_555 9_545
D2 D2 Ga 90.000 2_654 1_555 1_655
D2 D2 Ga 90.000 2_654 1_555 1_555
Nd D2 D2 58.41(18) 9_545 1_555 2_654
Nd D2 D2 58.41(18) 9_545 1_555 2_655
Nd D2 Nd 120.24(12) 9_545 1_555 10_555
Nd D2 Nd 120.24(12) 9_545 1_555 10_554
Nd D2 D1 180.000 9_545 1_555 9_545
Nd D2 Ga 90.000 9_545 1_555 1_655
Nd D2 Ga 90.000 9_545 1_555 1_555

loop_
_geom_bond_atom_site_label_1
_geom_bond_atom_site_label_2
_geom_bond_distance
_geom_bond_site_symmetry_1
_geom_bond_site_symmetry_2
Ga D2 2.08280 1_555 1_455
Ga D2 2.08280 1_555 1_555
Ga Ga 2.457(5) 1_555 2_555
Ga Ga 2.457(5) 1_555 2_554
Ga D1 3.147(5) 1_555 2_564
Ga D1 3.147(5) 1_555 2_565
Ga D1 3.162(5) 1_555 9_445
Ga D1 3.162(5) 1_555 9_545
Ga Nd 3.195(2) 1_555 10_554
Ga Nd 3.195(2) 1_555 10_455
Ga Nd 3.195(2) 1_555 10_454
Ga Nd 3.195(2) 1_555 10_555
Nd D1 2.370(2) 1_555 9_545
Nd D1 2.370(2) 1_555 9_445
Nd D1 2.392(3) 1_555 2_565
Nd D1 2.392(3) 1_555 2_564
Nd D2 2.423(3) 1_555 10_554
Nd D2 2.423(3) 1_555 10_555
Nd D2 2.508(6) 1_555 9_455
Nd Ga 3.195(2) 1_555 10_554
Nd Ga 3.195(2) 1_555 10_455
Nd Ga 3.195(2) 1_555 10_454
Nd Ga 3.195(2) 1_555 10_555
D1 Nd 2.370(2) 1_555 9_455
D1 Nd 2.370(2) 1_555 9_555
D1 D2 2.379(6) 1_555 9_455
D1 Nd 2.392(3) 1_555 2_565
D1 Nd 2.392(3) 1_555 2_564
D1 D1 2.9528(3) 1_555 10_564
D1 D1 2.9528(3) 1_555 10_465
D1 D1 2.9528(3) 1_555 10_464
D1 D1 2.9528(3) 1_555 10_565
D1 Ga 3.147(5) 1_555 2_564
D1 Ga 3.147(5) 1_555 2_565
D1 Ga 3.162(5) 1_555 9_555
D1 Ga 3.162(5) 1_555 9_455
D2 Ga 2.08280 1_555 1_555
D2 Ga 2.08280 1_555 1_655
D2 D1 2.379(6) 1_555 9_545
D2 Nd 2.423(3) 1_555 10_554
D2 Nd 2.423(3) 1_555 10_555
D2 D2 2.457(5) 1_555 2_655
D2 D2 2.457(5) 1_555 2_654
D2 Nd 2.508(6) 1_555 9_545
